data_4335556
loop_
_publ_author_name
'Olga Iasco'
'Ghenadie Novitchi'
'Erwann Jeanneau'
'Dominique Luneau'

_publ_section_title
;
 Lanthanide Triangles Sandwiched by Tetranuclear Copper Complexes Afford a
 Family of Hendecanuclear Heterometallic Complexes [LnIII3CuII8] (Ln =
 La-Lu): Synthesis and Magnetostructural Studies
;
_journal_name_full 'Inorganic Chemistry'
_journal_page_first 8723
_journal_page_last 8731
_journal_paper_doi 10.1021/ic4009015
_journal_volume 52
_journal_year 2013
_chemical_absolute_configuration ad
_chemical_formula_moiety 'C54 H70 Cl6 Cu8 La3 N6 O28, 3(Cl)'
_chemical_formula_sum 'C54 H70 Cl9 Cu8 La3 N6 O28'
_chemical_formula_weight 2495.34
_space_group_IT_number 155
_symmetry_cell_setting trigonal
_symmetry_space_group_name_Hall 'R 3 2"'
_symmetry_space_group_name_H-M 'R 3 2 :H'
_atom_sites_solution_hydrogens difmap
_atom_sites_solution_primary direct
_cell_angle_alpha 90
_cell_angle_beta 90
_cell_angle_gamma 120
_cell_formula_units_Z 3
_cell_length_a 22.086(2)
_cell_length_b 22.086(2)
_cell_length_c 20.661(2)
_cell_measurement_reflns_used 2859
_cell_measurement_temperature 120
_cell_measurement_theta_max 29.3865
_cell_measurement_theta_min 3.4179
_cell_volume 8728.0(14)
_computing_cell_refinement
;
CrysAlisPro, Agilent Technologies,
Version 1.171.35.19 (release 27-10-2011 CrysAlis171 .NET)
(compiled Oct 27 2011,15:02:11)
;
_computing_data_collection
;
CrysAlisPro, Agilent Technologies,
Version 1.171.35.19 (release 27-10-2011 CrysAlis171 .NET)
(compiled Oct 27 2011,15:02:11)
;
_computing_data_reduction
;
CrysAlisPro, Agilent Technologies,
Version 1.171.35.19 (release 27-10-2011 CrysAlis171 .NET)
(compiled Oct 27 2011,15:02:11)
;
_computing_molecular_graphics 'CAMERON (Watkin et al., 1996)'
_computing_publication_material 'CRYSTALS (Betteridge et al., 2003)'
_computing_structure_refinement 'CRYSTALS (Betteridge et al., 2003)'
_computing_structure_solution 'SIR97 (Altomare et al., 1999)'
_diffrn_ambient_temperature 120
_diffrn_detector_area_resol_mean 10.4685
_diffrn_measured_fraction_theta_full 0.961
_diffrn_measured_fraction_theta_max 0.871
_diffrn_measurement_device_type 'Xcalibur, Atlas, Gemini ultra'
_diffrn_measurement_method \w
_diffrn_radiation_monochromator graphite
_diffrn_radiation_source 'Enhance (Mo) x-ray Source'
_diffrn_radiation_type 'Mo K\a'
_diffrn_radiation_wavelength 0.7107
_diffrn_reflns_av_R_equivalents 0.000
_diffrn_reflns_limit_h_max 13
_diffrn_reflns_limit_h_min -27
_diffrn_reflns_limit_k_max 29
_diffrn_reflns_limit_k_min 0
_diffrn_reflns_limit_l_max 28
_diffrn_reflns_limit_l_min 0
_diffrn_reflns_number 7823
_diffrn_reflns_theta_full 25.197
_diffrn_reflns_theta_max 29.643
_diffrn_reflns_theta_min 3.439
_diffrn_standards_number 0
_exptl_absorpt_coefficient_mu 2.765
_exptl_absorpt_correction_T_max 0.586
_exptl_absorpt_correction_T_min 0.435
_exptl_absorpt_correction_type analytical
_exptl_absorpt_process_details
;
CrysAlisPro, Agilent Technologies,
Version 1.171.35.19 (release 27-10-2011 CrysAlis171 .NET)
(compiled Oct 27 2011,15:02:11)
Analytical numeric absorption correction using a multifaceted crystal
            model based on expressions derived by R.C. Clark & J.S. Reid.
(Clark, R. C. & Reid, J. S. (1995). Acta Cryst. A51, 887-897)
;
_exptl_crystal_colour 'dark green'
_exptl_crystal_density_diffrn 1.424
_exptl_crystal_description block
_exptl_crystal_F_000 3647.988
_exptl_crystal_size_max 0.4260
_exptl_crystal_size_mid 0.3773
_exptl_crystal_size_min 0.2437
_refine_diff_density_max 1.23
_refine_diff_density_min -1.41
_refine_ls_abs_structure_details 'Flack (1983), 5 Friedel-pairs'
_refine_ls_abs_structure_Flack 0.41(5)
_refine_ls_extinction_method none
_refine_ls_goodness_of_fit_ref 0.9089
_refine_ls_hydrogen_treatment constr
_refine_ls_matrix_type full
_refine_ls_number_parameters 167
_refine_ls_number_reflns 4531
_refine_ls_number_restraints 2
_refine_ls_R_factor_all 0.0891
_refine_ls_R_factor_gt 0.0667
_refine_ls_shift/su_max 0.0013784
_refine_ls_shift/su_mean 0.0000427
_refine_ls_structure_factor_coef Fsqd
_refine_ls_weighting_details
;
 Method, part 1, Chebychev polynomial, (Watkin, 1994, Prince, 1982) 
 [weight] = 1.0/[A~0~*T~0~(x)+A~1~*T~1~(x) ... +A~n-1~]*T~n-1~(x)] 
 where A~i~ are the Chebychev coefficients listed below and x= Fcalc/Fmax 
 Method = Robust Weighting (Prince, 1982) 
 W = [weight] * [1-(deltaF/6*sigmaF)^2^]^2^ 
 A~i~ are: 
 0.737E+05 0.107E+06 0.669E+05 0.268E+05 
;
_refine_ls_weighting_scheme calc
_refine_ls_wR_factor_all 0.1381
_refine_ls_wR_factor_gt 0.1235
_refine_ls_wR_factor_ref 0.1381
_reflns_limit_h_max 13
_reflns_limit_h_min -27
_reflns_limit_k_max 29
_reflns_limit_k_min 0
_reflns_limit_l_max 28
_reflns_limit_l_min 0
_reflns_number_gt 3493
_reflns_number_total 4531
_reflns_threshold_expression I>2.0\s(I)
_oxford_diffrn_Wilson_B_factor 3.70
_oxford_diffrn_Wilson_scale 15.16
_oxford_refine_ls_r_factor_ref 0.0891
_oxford_refine_ls_scale 5.92(13)
_oxford_reflns_number_all 4531
_oxford_reflns_threshold_expression_ref I>-10.0\s(I)
_cod_data_source_file ic4009015_si_001_01.cif
_cod_data_source_block '[La3Cu]-1'
_cod_original_sg_symbol_H-M 'R 3 2 '
_cod_database_code 4335556

loop_
_symmetry_equiv_pos_as_xyz
x,y,z
x+1/3,y+2/3,z+2/3
x+2/3,y+1/3,z+1/3
-y,x-y,z
-y+1/3,x-y+2/3,z+2/3
-y+2/3,x-y+1/3,z+1/3
-x+y,-x,z
-x+y+1/3,-x+2/3,z+2/3
-x+y+2/3,-x+1/3,z+1/3
y,x,-z
y+1/3,x+2/3,-z+2/3
y+2/3,x+1/3,-z+1/3
x-y,-y,-z
x-y+1/3,-y+2/3,-z+2/3
x-y+2/3,-y+1/3,-z+1/3
-x,-x+y,-z
-x+1/3,-x+y+2/3,-z+2/3
-x+2/3,-x+y+1/3,-z+1/3

loop_
_atom_site_label
_atom_site_type_symbol
_atom_site_fract_x
_atom_site_fract_y
_atom_site_fract_z
_atom_site_U_iso_or_equiv
_atom_site_occupancy
_atom_site_adp_type
_atom_site_refinement_flags_posn
_atom_site_refinement_flags_adp
C1 C 0.8766(10) 0.2053(10) 0.7499(7) 0.0842 1.0000 Uani . .
C2 C 0.8018(10) 0.1535(9) 0.7531(6) 0.0667 1.0000 Uani . .
C3 C 0.7733(13) 0.0786(11) 0.7466(6) 0.0958 1.0000 Uani . .
C4 C 0.7054(12) 0.0301(9) 0.7451(7) 0.0863 1.0000 Uani . .
C5 C 0.6907(15) -0.0441(9) 0.7404(8) 0.1479 1.0000 Uani . .
C6 C 0.6595(9) 0.0515(6) 0.7520(6) 0.0661 1.0000 Uani . .
C7 C 0.6796(8) 0.1220(6) 0.7558(5) 0.0493 1.0000 Uani . .
C8 C 0.7506(8) 0.1733(7) 0.7582(4) 0.0530 1.0000 Uani . .
C9 C 0.6258(7) 0.1386(5) 0.7583(5) 0.0430 1.0000 Uani . .
N1 N 0.6306(5) 0.1979(4) 0.7579(3) 0.0315 1.0000 Uani . .
Cl1 Cl 0.54449(16) 0.2743(2) 0.62017(12) 0.0723 1.0000 Uani . .
Cl2 Cl 0.3333 -0.0591(4) 0.6667 0.2450 1.0000 Uani S T
O1 O 0.8970(5) 0.2430(7) 0.8110(4) 0.0822 1.0000 Uani . .
O2 O 0.7719(4) 0.2419(4) 0.7681(3) 0.0390 1.0000 Uani . .
O3 O 0.5671(3) 0.1989(4) 0.7638(4) 0.0427 1.0000 Uani . .
O4 O 0.4458(6) 0.0722(5) 0.7277(4) 0.0887 1.0000 Uani . .
O5 O 0.6667 0.3333 0.7191(4) 0.0202 1.0000 Uani S T
O6 O 0.666667(10) 0.333333(10) 0.5296(6) 0.1283 1.0000 Uani S T
Cu1 Cu 0.56920(5) 0.28471(6) 0.74288(4) 0.0282 1.0000 Uani . .
Cu2 Cu 0.6667 0.3333 0.62491(8) 0.0443 1.0000 Uani S T
La1 La 0.46728(4) 0.13395(4) 0.8333 0.0478 1.0000 Uani S T
H61 H 0.6127 0.0166 0.7503 0.0739 1.0000 Uiso R .
H52 H 0.7069 -0.0502 0.6997 0.1639 1.0000 Uiso R .
H53 H 0.7121 -0.0568 0.7737 0.1640 1.0000 Uiso R .
H51 H 0.6412 -0.0731 0.7427 0.1640 1.0000 Uiso R .
H31 H 0.8078 0.0665 0.7422 0.1070 1.0000 Uiso R .
H11 H 0.9232 0.2382 0.8356 0.1023 1.0000 Uiso R .
H6623 H 0.9044 0.1832 0.7419 0.0857 1.0000 Uiso R .
H12 H 0.8823 0.2366 0.7152 0.0860 1.0000 Uiso R .
H91 H 0.5807 0.1000 0.7612 0.0540 1.0000 Uiso R .
H63 H 0.6895 0.3668 0.5108 0.1151 0.3330 Uiso R .
H62 H 0.6540 0.2975 0.5034 0.1151 0.3330 Uiso R .
H41 H 0.4731 0.0995 0.7010 0.0959 1.0000 Uiso R .
H42 H 0.4131 0.0389 0.7090 0.0959 1.0000 Uiso R .

loop_
_atom_site_aniso_label
_atom_site_aniso_U_11
_atom_site_aniso_U_22
_atom_site_aniso_U_33
_atom_site_aniso_U_23
_atom_site_aniso_U_13
_atom_site_aniso_U_12
C1 0.153(19) 0.123(15) 0.044(8) -0.018(9) -0.019(10) 0.119(16)
C2 0.126(14) 0.104(12) 0.028(5) -0.006(6) 0.001(7) 0.101(12)
C3 0.20(2) 0.150(18) 0.033(6) 0.024(9) 0.032(10) 0.161(19)
C4 0.17(2) 0.077(11) 0.054(8) 0.012(8) 0.045(11) 0.092(13)
C5 0.32(4) 0.073(12) 0.088(12) 0.027(10) 0.091(17) 0.121(19)
C6 0.117(12) 0.034(6) 0.057(8) 0.001(5) 0.029(8) 0.046(8)
C7 0.091(10) 0.048(6) 0.023(5) -0.006(4) 0.002(5) 0.044(7)
C8 0.111(11) 0.081(9) 0.020(4) 0.004(5) -0.001(5) 0.087(9)
C9 0.069(8) 0.031(5) 0.031(5) -0.009(4) 0.001(5) 0.027(5)
N1 0.056(5) 0.031(4) 0.015(3) -0.007(3) -0.008(3) 0.028(4)
Cl1 0.0569(17) 0.125(3) 0.0341(11) -0.0195(18) -0.0237(12) 0.045(2)
Cl2 0.250(13) 0.146(5) 0.374(17) -0.132(6) -0.264(13) 0.125(6)
O1 0.087(7) 0.167(11) 0.049(5) 0.013(6) 0.013(5) 0.105(8)
O2 0.061(5) 0.048(4) 0.029(3) 0.001(3) 0.002(3) 0.043(4)
O3 0.025(3) 0.038(4) 0.055(5) 0.002(3) -0.007(3) 0.009(3)
O4 0.086(8) 0.085(7) 0.041(5) -0.011(5) -0.002(5) 0.002(6)
O5 0.025(3) 0.025(3) 0.010(3) 0.0000 0.0000 0.0126(13)
O6 0.183(13) 0.183(13) 0.018(7) 0.0000 0.0000 0.092(7)
Cu1 0.0269(5) 0.0319(6) 0.0222(4) -0.0005(5) -0.0020(4) 0.0121(5)
Cu2 0.0579(8) 0.0579(8) 0.0172(8) 0.0000 0.0000 0.0290(4)
La1 0.0407(3) 0.0407(3) 0.0366(4) 0.0010(2) -0.0010(2) 0.0012(4)

loop_
_atom_type_symbol
_atom_type_scat_dispersion_real
_atom_type_scat_dispersion_imag
_atom_type_scat_Cromer_Mann_a1
_atom_type_scat_Cromer_Mann_b1
_atom_type_scat_Cromer_Mann_a2
_atom_type_scat_Cromer_Mann_b2
_atom_type_scat_Cromer_Mann_a3
_atom_type_scat_Cromer_Mann_b3
_atom_type_scat_Cromer_Mann_a4
_atom_type_scat_Cromer_Mann_b4
_atom_type_scat_Cromer_Mann_c
_atom_type_scat_source
C 0.0033 0.0016 2.3100 20.8439 1.0200 10.2075 1.5886 0.5687 0.8650 51.6512 0.2156 'International Tables Vol C 4.2.6.8 and 6.1.1.4'
H 0.0000 0.0000 0.4930 10.5109 0.3229 26.1257 0.1402 3.1424 0.0408 57.7998 0.0030 'International Tables Vol C 4.2.6.8 and 6.1.1.4'
N 0.0061 0.0033 12.2126 0.0057 3.1322 9.8933 2.0125 28.9975 1.1663 0.5826 -11.5290 'International Tables Vol C 4.2.6.8 and 6.1.1.4'
O 0.0106 0.0060 3.0485 13.2771 2.2868 5.7011 1.5463 0.3239 0.8670 32.9089 0.2508 'International Tables Vol C 4.2.6.8 and 6.1.1.4'
Cl 0.1484 0.1585 11.4604 0.0104 7.1964 1.1662 6.2556 18.5194 1.6455 47.7784 -9.5574 'International Tables Vol C 4.2.6.8 and 6.1.1.4'
Cu 0.3201 1.2651 13.3380 3.5828 7.1676 0.2470 5.6158 11.3966 1.6735 64.8126 1.1910 'International Tables Vol C 4.2.6.8 and 6.1.1.4'
La -0.2871 2.4523 20.5780 2.9482 19.5990 0.2445 11.3727 18.7726 3.2872 133.1240 2.1468 'International Tables Vol C 4.2.6.8 and 6.1.1.4'

loop_
_geom_angle_atom_site_label_1
_geom_angle_site_symmetry_1
_geom_angle_atom_site_label_2
_geom_angle_atom_site_label_3
_geom_angle_site_symmetry_3
_geom_angle
_geom_angle_publ_flag
C2 . C1 O1 . 108.2(13) yes
C2 . C1 H6623 . 111.4 no
O1 . C1 H6623 . 110.1 no
C2 . C1 H12 . 106.7 no
O1 . C1 H12 . 110.2 no
H6623 . C1 H12 . 110.2 no
C1 . C2 C3 . 124.1(14) yes
C1 . C2 C8 . 121.8(13) yes
C3 . C2 C8 . 113.9(17) yes
C2 . C3 C4 . 125.8(15) yes
C2 . C3 H31 . 112.8 no
C4 . C3 H31 . 121.3 no
C3 . C4 C5 . 114.6(19) yes
C3 . C4 C6 . 117.8(15) yes
C5 . C4 C6 . 127(2) yes
C4 . C5 H52 . 108.7 no
C4 . C5 H53 . 113.9 no
H52 . C5 H53 . 108.8 no
C4 . C5 H51 . 106.1 no
H52 . C5 H51 . 109.7 no
H53 . C5 H51 . 109.7 no
C4 . C6 C7 . 122.1(16) yes
C4 . C6 H61 . 115.7 no
C7 . C6 H61 . 122.0 no
C6 . C7 C8 . 120.7(12) yes
C6 . C7 C9 . 117.0(13) yes
C8 . C7 C9 . 122.3(10) yes
C2 . C8 C7 . 119.5(13) yes
C2 . C8 O2 . 118.3(14) yes
C7 . C8 O2 . 122.2(9) yes
C7 . C9 Cu1 4_655 95.3(8) yes
C7 . C9 N1 . 128.8(12) yes
Cu1 4_655 C9 N1 . 33.7(6) yes
C7 . C9 H91 . 114.5 no
Cu1 4_655 C9 H91 . 150.0 no
N1 . C9 H91 . 116.7 no
C9 . N1 Cu1 4_655 124.9(8) yes
C9 . N1 O3 . 116.4(10) yes
Cu1 4_655 N1 O3 . 118.5(6) yes
C9 . N1 Cu1 . 150.9(8) yes
Cu1 4_655 N1 Cu1 . 82.4(3) yes
O3 . N1 Cu1 . 36.5(4) yes
Cu1 . Cl1 Cu2 . 77.03(8) yes
C1 . O1 La1 17_656 119.8(7) yes
C1 . O1 H11 . 120.3 no
La1 17_656 O1 H11 . 119.4 no
C8 . O2 La1 4_655 132.8(6) yes
C8 . O2 Cu1 4_655 122.8(7) yes
La1 4_655 O2 Cu1 4_655 103.4(3) yes
N1 . O3 Cu1 4_655 35.8(4) yes
N1 . O3 Cu1 . 117.3(6) yes
Cu1 4_655 O3 Cu1 . 81.9(2) yes
N1 . O3 La1 . 131.2(6) yes
Cu1 4_655 O3 La1 . 151.7(3) yes
Cu1 . O3 La1 . 106.6(3) yes
La1 . O4 H41 . 108.6 no
La1 . O4 H42 . 137.8 no
H41 . O4 H42 . 109.7 no
Cu1 7_665 O5 Cu1 4_655 113.76(18) yes
Cu1 7_665 O5 Cu1 . 113.76(18) yes
Cu1 4_655 O5 Cu1 . 113.76(18) yes
Cu1 7_665 O5 Cu2 . 104.7(2) yes
Cu1 4_655 O5 Cu2 . 104.7(2) yes
Cu1 . O5 Cu2 . 104.7(2) yes
H62 7_665 O6 H62 4_655 86.2 no
H62 7_665 O6 H63 4_655 32.5 no
H62 4_655 O6 H63 4_655 108.6 no
H62 7_665 O6 H63 7_665 108.6 no
H62 4_655 O6 H63 7_665 65.5 no
H63 4_655 O6 H63 7_665 96.3 no
H62 7_665 O6 Cu2 . 127.9 no
H62 4_655 O6 Cu2 . 127.9 no
H63 4_655 O6 Cu2 . 120.6 no
H63 7_665 O6 Cu2 . 120.6 no
H62 7_665 O6 H63 . 65.5 no
H62 4_655 O6 H63 . 32.5 no
H63 4_655 O6 H63 . 96.3 no
H63 7_665 O6 H63 . 96.3 no
Cu2 . O6 H63 . 120.6 no
H62 7_665 O6 H62 . 86.2 no
H62 4_655 O6 H62 . 86.2 no
H63 4_655 O6 H62 . 65.5 no
H63 7_665 O6 H62 . 32.5 no
Cu2 . O6 H62 . 127.9 no
H63 . O6 H62 . 108.6 no
Cu1 4_655 Cu1 Cu1 7_665 60.000(4) yes
Cu1 4_655 Cu1 Cl1 . 99.61(8) yes
Cu1 7_665 Cu1 Cl1 . 98.65(9) yes
Cu1 4_655 Cu1 O2 7_665 142.4(3) yes
Cu1 7_665 Cu1 O2 7_665 150.7(2) yes
Cl1 . Cu1 O2 7_665 94.87(19) yes
Cu1 4_655 Cu1 C9 7_665 142.1(2) yes
Cu1 7_665 Cu1 C9 7_665 82.6(2) yes
Cl1 . Cu1 C9 7_665 91.5(2) yes
O2 7_665 Cu1 C9 7_665 71.1(4) yes
Cu1 4_655 Cu1 O5 . 33.12(9) yes
Cu1 7_665 Cu1 O5 . 33.12(9) yes
Cl1 . Cu1 O5 . 85.8(2) yes
O2 7_665 Cu1 O5 . 175.4(3) yes
C9 7_665 Cu1 O5 . 113.4(2) yes
Cu1 4_655 Cu1 O3 . 62.0(2) yes
Cu1 7_665 Cu1 O3 . 120.3(2) yes
Cl1 . Cu1 O3 . 103.5(3) yes
O2 7_665 Cu1 O3 . 81.0(3) yes
C9 7_665 Cu1 O3 . 149.4(3) yes
Cu1 4_655 Cu1 N1 7_665 120.7(2) yes
Cu1 7_665 Cu1 N1 7_665 61.6(2) yes
Cl1 . Cu1 N1 7_665 98.0(2) yes
O2 7_665 Cu1 N1 7_665 91.0(3) yes
C9 7_665 Cu1 N1 7_665 21.4(3) yes
Cu1 4_655 Cu1 N1 . 36.04(18) yes
Cu1 7_665 Cu1 N1 . 95.53(18) yes
Cl1 . Cu1 N1 . 101.34(18) yes
O2 7_665 Cu1 N1 . 107.1(3) yes
C9 7_665 Cu1 N1 . 167.2(2) yes
Cu1 4_655 Cu1 O3 7_665 95.12(16) yes
Cu1 7_665 Cu1 O3 7_665 36.09(16) yes
Cl1 . Cu1 O3 7_665 102.05(19) yes
O2 7_665 Cu1 O3 7_665 115.5(3) yes
C9 7_665 Cu1 O3 7_665 47.0(3) yes
Cu1 4_655 Cu1 Cu2 . 58.25(2) yes
Cu1 7_665 Cu1 Cu2 . 58.25(2) yes
Cl1 . Cu1 Cu2 . 47.98(7) yes
O2 7_665 Cu1 Cu2 . 142.54(18) yes
C9 7_665 Cu1 Cu2 . 108.7(2) yes
Cu1 4_655 Cu1 La1 . 99.61(5) yes
Cu1 7_665 Cu1 La1 . 143.14(3) yes
Cl1 . Cu1 La1 . 115.79(10) yes
O2 7_665 Cu1 La1 . 43.2(2) yes
C9 7_665 Cu1 La1 . 107.9(2) yes
O5 . Cu1 O3 . 94.4(2) yes
O5 . Cu1 N1 7_665 93.5(2) yes
O3 . Cu1 N1 7_665 157.6(3) yes
O5 . Cu1 N1 . 68.28(19) yes
O3 . Cu1 N1 . 26.1(3) yes
N1 7_665 Cu1 N1 . 152.1(3) yes
O5 . Cu1 O3 7_665 68.71(17) yes
O3 . Cu1 O3 7_665 148.1(3) yes
N1 7_665 Cu1 O3 7_665 25.7(3) yes
N1 . Cu1 O3 7_665 128.71(19) yes
O5 . Cu1 Cu2 . 37.8(2) yes
O3 . Cu1 Cu2 . 101.0(2) yes
N1 7_665 Cu1 Cu2 . 98.1(2) yes
N1 . Cu1 Cu2 . 80.57(16) yes
O3 7_665 Cu1 Cu2 . 82.36(15) yes
O5 . Cu1 La1 . 132.56(12) yes
O3 . Cu1 La1 . 41.6(2) yes
N1 7_665 Cu1 La1 . 121.8(2) yes
N1 . Cu1 La1 . 66.33(17) yes
O3 7_665 Cu1 La1 . 136.00(15) yes
Cu2 . Cu1 La1 . 139.91(4) yes
Cu1 . Cu2 Cu1 7_665 63.49(4) yes
Cu1 . Cu2 Cu1 4_655 63.49(4) yes
Cu1 7_665 Cu2 Cu1 4_655 63.49(4) yes
Cu1 . Cu2 Cl1 4_655 109.09(9) yes
Cu1 7_665 Cu2 Cl1 4_655 110.26(10) yes
Cu1 4_655 Cu2 Cl1 4_655 54.99(7) yes
Cu1 . Cu2 Cl1 . 54.99(7) yes
Cu1 7_665 Cu2 Cl1 . 109.09(9) yes
Cu1 4_655 Cu2 Cl1 . 110.26(10) yes
Cl1 4_655 Cu2 Cl1 . 119.826(13) yes
Cu1 . Cu2 Cl1 7_665 110.26(10) yes
Cu1 7_665 Cu2 Cl1 7_665 54.99(7) yes
Cu1 4_655 Cu2 Cl1 7_665 109.09(9) yes
Cl1 4_655 Cu2 Cl1 7_665 119.826(13) yes
Cl1 . Cu2 Cl1 7_665 119.826(11) yes
Cu1 . Cu2 O6 . 142.59(3) yes
Cu1 7_665 Cu2 O6 . 142.59(3) yes
Cu1 4_655 Cu2 O6 . 142.59(3) yes
Cl1 4_655 Cu2 O6 . 87.60(7) yes
Cl1 . Cu2 O6 . 87.60(7) yes
Cu1 . Cu2 O5 . 37.41(3) yes
Cu1 7_665 Cu2 O5 . 37.41(3) yes
Cu1 4_655 Cu2 O5 . 37.41(3) yes
Cl1 4_655 Cu2 O5 . 92.40(7) yes
Cl1 . Cu2 O5 . 92.40(7) yes
Cl1 7_665 Cu2 O6 . 87.60(7) yes
Cl1 7_665 Cu2 O5 . 92.40(7) yes
O6 . Cu2 O5 . 179.994 yes
Cu1 . La1 Cu1 11_546 73.65(4) yes
Cu1 . La1 O4 11_546 133.0(3) yes
Cu1 11_546 La1 O4 11_546 84.7(2) yes
Cu1 . La1 O4 . 84.7(2) yes
Cu1 11_546 La1 O4 . 133.0(3) yes
O4 11_546 La1 O4 . 136.7(5) yes
Cu1 . La1 O1 7_665 105.0(2) yes
Cu1 11_546 La1 O1 7_665 146.9(2) yes
O4 11_546 La1 O1 7_665 72.2(3) yes
O4 . La1 O1 7_665 78.5(4) yes
Cu1 . La1 O1 17_656 146.9(2) yes
Cu1 11_546 La1 O1 17_656 105.0(2) yes
O4 11_546 La1 O1 17_656 78.5(4) yes
O4 . La1 O1 17_656 72.2(3) yes
O1 7_665 La1 O1 17_656 93.6(5) yes
Cu1 . La1 O2 7_665 33.43(14) yes
Cu1 11_546 La1 O2 7_665 97.85(15) yes
O4 11_546 La1 O2 7_665 115.0(3) yes
O4 . La1 O2 7_665 84.2(3) yes
O1 7_665 La1 O2 7_665 72.1(3) yes
Cu1 . La1 O2 17_656 97.85(15) yes
Cu1 11_546 La1 O2 17_656 33.43(14) yes
O4 11_546 La1 O2 17_656 84.2(3) yes
O4 . La1 O2 17_656 115.0(3) yes
O1 7_665 La1 O2 17_656 154.7(3) yes
Cu1 . La1 O3 11_546 69.00(17) yes
Cu1 11_546 La1 O3 11_546 31.89(19) yes
O4 11_546 La1 O3 11_546 70.8(3) yes
O4 . La1 O3 11_546 152.4(3) yes
O1 7_665 La1 O3 11_546 115.7(3) yes
Cu1 . La1 O3 . 31.89(19) yes
Cu1 11_546 La1 O3 . 69.00(17) yes
O4 11_546 La1 O3 . 152.4(3) yes
O4 . La1 O3 . 70.8(3) yes
O1 7_665 La1 O3 . 126.8(3) yes
O1 17_656 La1 O2 7_665 154.7(3) yes
O1 17_656 La1 O2 17_656 72.1(3) yes
O2 7_665 La1 O2 17_656 128.3(3) yes
O1 17_656 La1 O3 11_546 126.8(3) yes
O2 7_665 La1 O3 11_546 78.5(2) yes
O2 17_656 La1 O3 11_546 62.7(2) yes
O1 17_656 La1 O3 . 115.7(3) yes
O2 7_665 La1 O3 . 62.7(2) yes
O2 17_656 La1 O3 . 78.5(2) yes
O3 11_546 La1 O3 . 82.1(4) yes
H62 4_655 H63 O6 . 87.9 no
H63 7_665 H62 O6 . 59.6 no

loop_
_geom_bond_atom_site_label_1
_geom_bond_atom_site_label_2
_geom_bond_site_symmetry_2
_geom_bond_distance
_geom_bond_publ_flag
C1 C2 . 1.47(2) yes
C1 O1 . 1.454(16) yes
C1 H6623 . 0.969 no
C1 H12 . 0.960 no
C2 C3 . 1.45(2) yes
C2 C8 . 1.407(16) yes
C3 C4 . 1.34(3) yes
C3 H31 . 0.929 no
C4 C5 . 1.508(19) yes
C4 C6 . 1.32(2) yes
C5 H52 . 0.949 no
C5 H53 . 0.952 no
C5 H51 . 0.954 no
C6 C7 . 1.391(15) yes
C6 H61 . 0.930 no
C7 C8 . 1.402(19) yes
C7 C9 . 1.412(16) yes
C8 O2 . 1.358(14) yes
C9 Cu1 4_655 2.832(11) yes
C9 N1 . 1.259(12) yes
C9 H91 . 0.934 no
N1 Cu1 4_655 1.917(9) yes
N1 O3 . 1.420(9) yes
N1 Cu1 . 2.866(8) yes
Cl1 Cu1 . 2.579(2) yes
Cl1 Cu2 . 2.339(3) yes
O1 La1 17_656 2.455(10) yes
O1 H11 . 0.816 no
O2 La1 4_655 2.453(8) yes
O2 Cu1 4_655 1.974(6) yes
O3 Cu1 4_655 2.879(7) yes
O3 Cu1 . 1.921(8) yes
O3 La1 . 2.412(7) yes
O4 La1 . 2.490(8) yes
O4 H41 . 0.816 no
O4 H42 . 0.825 no
O5 Cu1 7_665 1.928(2) yes
O5 Cu1 4_655 1.928(2) yes
O5 Cu1 . 1.928(2) yes
O5 Cu2 . 1.947(8) yes
O6 H62 7_665 0.880 no
O6 H62 4_655 0.880 no
O6 H63 4_655 0.760 no
O6 H63 7_665 0.760 no
O6 Cu2 . 1.969(13) yes
O6 H63 . 0.760 no
O6 H62 . 0.880 no
Cu1 Cu1 4_655 3.2291(17) yes
Cu1 Cu1 7_665 3.2291(17) yes
Cu1 Cu2 . 3.0686(17) yes
Cu1 La1 . 3.4859(13) yes
H63 H62 4_655 0.473 no

loop_
_geom_hbond_atom_site_label_D
_geom_hbond_atom_site_label_H
_geom_hbond_atom_site_label_A
_geom_hbond_site_symmetry_A
_geom_hbond_angle_DHA
_geom_hbond_distance_DH
_geom_hbond_distance_HA
_geom_hbond_distance_DA
_geom_hbond_publ_flag
C5 H52 C6 12_546 139.3(5) 0.949 2.589 3.37(2) yes
